data_7050790
loop_
_publ_author_name
'Trimmel, Gregor'
'Lembacher, Christian'
'Kickelbick, Guido'
'Schubert, Ulrich'

_publ_section_title
;
 Sol-gel processing of alkoxysilyl-substituted nickel complexes for the
 preparation of highly dispersed nickel in silicaElectronic
 supplementary information (ESI) available: Tables S1--S5 giving
 additional analytical data as described in the text and the exact
 quantities for the syntheses. See
 http://www.rsc.org/suppdata/nj/b1/b110612k/
;
_journal_issue 6
_journal_name_full 'New Journal of Chemistry'
_journal_page_first 759
_journal_paper_doi 10.1039/b110612k
_journal_volume 26
_journal_year 2002
_chemical_formula_sum 'C16 H30 N2 Ni O4'
_chemical_formula_weight 373.13
_chemical_name_systematic
;
?
;
_space_group_IT_number 7
_symmetry_cell_setting monoclinic
_symmetry_space_group_name_Hall 'P -2yac'
_symmetry_space_group_name_H-M 'P 1 n 1'
_atom_sites_solution_hydrogens geom
_atom_sites_solution_primary direct
_atom_sites_solution_secondary difmap
_audit_creation_method SHELXL
_cell_angle_alpha 90.00
_cell_angle_beta 92.2410(10)
_cell_angle_gamma 90.00
_cell_formula_units_Z 2
_cell_length_a 8.5048(3)
_cell_length_b 10.2119(4)
_cell_length_c 11.5220(4)
_cell_measurement_temperature 293(2)
_cell_volume 999.92(6)
_computing_cell_refinement 'Siemens SAINT Software'
_computing_data_collection 'Siemens SMART Software'
_computing_data_reduction 'Siemens SAINT Software'
_computing_molecular_graphics 'Siemens SHELXTL Software'
_computing_publication_material 'Siemens SHELXTL Software'
_computing_structure_refinement 'SHELXL-97 (Sheldrick, 1997)'
_computing_structure_solution 'SHELXS-97 (Sheldrick, 1990)'
_diffrn_ambient_temperature 293(2)
_diffrn_measurement_device 'Siemens SMART CCD Detector'
_diffrn_measurement_method omega-scans
_diffrn_radiation_monochromator graphite
_diffrn_radiation_source 'fine-focus sealed tube'
_diffrn_radiation_type MoK\a
_diffrn_radiation_wavelength 0.71073
_diffrn_reflns_av_R_equivalents 0.0718
_diffrn_reflns_av_sigmaI/netI 0.0576
_diffrn_reflns_limit_h_max 9
_diffrn_reflns_limit_h_min -9
_diffrn_reflns_limit_k_max 11
_diffrn_reflns_limit_k_min -7
_diffrn_reflns_limit_l_max 12
_diffrn_reflns_limit_l_min -12
_diffrn_reflns_number 3817
_diffrn_reflns_theta_max 23.26
_diffrn_reflns_theta_min 1.99
_diffrn_standards_interval_time 20
_exptl_absorpt_coefficient_mu 0.988
_exptl_crystal_density_diffrn 1.239
_exptl_crystal_F_000 400
_exptl_crystal_size_max 0.5
_exptl_crystal_size_mid 0.4
_exptl_crystal_size_min 0.4
_refine_diff_density_max 0.424
_refine_diff_density_min -0.238
_refine_diff_density_rms 0.057
_refine_ls_abs_structure_details 'Flack H D (1983), Acta Cryst. A39, 876-881'
_refine_ls_abs_structure_Flack 0.01(2)
_refine_ls_extinction_coef 0.0362(50)
_refine_ls_extinction_expression Fc^*^=kFc[1+0.001xFc^2^\l^3^/sin(2\q)]^-1/4^
_refine_ls_extinction_method SHELXL
_refine_ls_goodness_of_fit_all 1.045
_refine_ls_goodness_of_fit_obs 1.022
_refine_ls_matrix_type full
_refine_ls_number_parameters 209
_refine_ls_number_reflns 2612
_refine_ls_number_restraints 2
_refine_ls_restrained_S_all 1.045
_refine_ls_restrained_S_obs 1.022
_refine_ls_R_factor_all 0.0584
_refine_ls_R_factor_obs 0.0477
_refine_ls_shift/esd_max 0.004
_refine_ls_shift/esd_mean 0.000
_refine_ls_structure_factor_coef Fsqd
_refine_ls_weighting_details 'w=1/[\s^2^(Fo^2^)+(0.0983P)^2^+0.1291P] where P=(Fo^2^+2Fc^2^)/3'
_refine_ls_weighting_scheme calc
_refine_ls_wR_factor_all 0.1288
_refine_ls_wR_factor_obs 0.1226
_reflns_number_observed 2484
_reflns_number_total 2612
_reflns_observed_criterion >2sigma(I)
_cod_data_source_file b110612k.txt
_cod_data_source_block rudi1
_cod_depositor_comments
;
The following automatic conversions were performed:

'_refine_ls_weighting_scheme' value 'calc
w=1/[\s^2^(Fo^2^)+(0.0983P)^2^+0.1291P] where P=(Fo^2^+2Fc^2^)/3' was
changed to 'calc'. New tag '_refine_ls_weighting_details' was
created. The value of the new tag was set to
'w=1/[\s^2^(Fo^2^)+(0.0983P)^2^+0.1291P] where P=(Fo^2^+2Fc^2^)/3'.

Automatic conversion script
Id: cif_fix_values 3143 2015-03-26 13:38:13Z robertas 
;
_cod_original_sg_symbol_H-M Pn
_cod_database_code 7050790

loop_
_symmetry_equiv_pos_as_xyz
'x, y, z'
'x+1/2, -y, z+1/2'

loop_
_atom_site_aniso_label
_atom_site_aniso_U_11
_atom_site_aniso_U_22
_atom_site_aniso_U_33
_atom_site_aniso_U_23
_atom_site_aniso_U_13
_atom_site_aniso_U_12
Ni 0.0793(4) 0.0555(3) 0.0624(4) 0.0004(3) 0.0055(2) -0.0041(3)
O1 0.098(3) 0.072(2) 0.064(2) -0.009(2) 0.008(2) -0.016(2)
N1 0.100(4) 0.081(3) 0.069(3) 0.009(2) 0.017(3) 0.001(3)
O2 0.119(3) 0.061(2) 0.072(2) -0.007(2) 0.011(2) -0.011(2)
N2 0.093(3) 0.080(3) 0.090(3) 0.008(2) 0.004(3) 0.015(2)
O3 0.073(2) 0.067(2) 0.084(2) 0.001(2) -0.004(2) -0.004(2)
O4 0.080(2) 0.072(2) 0.084(2) 0.001(2) -0.004(2) -0.008(2)
C100 0.113(5) 0.092(4) 0.077(4) 0.009(3) 0.020(3) -0.004(3)
C101 0.080(4) 0.066(3) 0.068(3) 0.006(2) 0.006(3) 0.005(2)
C102 0.083(3) 0.066(3) 0.076(3) -0.001(2) 0.003(3) -0.010(2)
C103 0.096(3) 0.051(3) 0.079(3) -0.005(2) -0.010(3) -0.006(2)
C104 0.140(6) 0.081(4) 0.114(5) -0.019(4) -0.017(4) -0.021(4)
C200 0.103(4) 0.071(4) 0.101(5) -0.004(3) 0.001(4) -0.013(3)
C201 0.076(3) 0.060(3) 0.063(2) 0.001(2) 0.004(2) -0.007(2)
C202 0.087(3) 0.063(3) 0.075(3) 0.005(2) 0.006(2) 0.005(2)
C203 0.072(3) 0.070(3) 0.059(2) 0.007(2) 0.009(2) -0.004(2)
C204 0.078(3) 0.107(5) 0.101(4) 0.015(4) -0.010(3) 0.000(3)
C300 0.161(7) 0.107(5) 0.102(5) 0.023(4) 0.045(5) -0.005(5)
C301 0.173(9) 0.204(10) 0.061(4) -0.002(5) -0.001(5) -0.068(8)
C302 0.146(9) 0.185(10) 0.110(8) 0.030(7) 0.052(7) 0.047(8)
C303 0.098(5) 0.151(7) 0.139(8) 0.049(6) 0.031(5) 0.042(5)
C304 0.133(5) 0.078(4) 0.096(4) 0.011(3) -0.006(4) 0.028(4)
C305 0.117(5) 0.108(5) 0.140(7) -0.012(5) -0.051(5) 0.025(4)

loop_
_atom_site_label
_atom_site_type_symbol
_atom_site_fract_x
_atom_site_fract_y
_atom_site_fract_z
_atom_site_U_iso_or_equiv
_atom_site_thermal_displace_type
_atom_site_occupancy
_atom_site_calc_flag
_atom_site_refinement_flags
_atom_site_disorder_group
Ni Ni 0.26561(3) 0.30581(5) 0.84913(3) 0.0657(3) Uani 1 d . .
O1 O 0.1830(6) 0.2733(5) 1.0094(4) 0.0779(11) Uani 1 d . .
N1 N 0.3691(9) 0.3238(5) 0.6797(5) 0.083(2) Uani 1 d . .
O2 O 0.1658(6) 0.1347(4) 0.7951(3) 0.0835(10) Uani 1 d . .
N2 N 0.4903(7) 0.2140(5) 0.8994(5) 0.0877(14) Uani 1 d . .
O3 O 0.3526(4) 0.4818(4) 0.9047(3) 0.0748(9) Uani 1 d . .
O4 O 0.0639(5) 0.3947(4) 0.7913(3) 0.0787(9) Uani 1 d . .
C100 C 0.0263(10) 0.1941(6) 1.1578(6) 0.094(2) Uani 1 d . .
H10A H 0.0813(10) 0.2622(6) 1.2002(6) 0.141 Uiso 1 calc R .
H10B H 0.0474(10) 0.1114(6) 1.1948(6) 0.141 Uiso 1 calc R .
H10C H -0.0847(10) 0.2113(6) 1.1567(6) 0.141 Uiso 1 calc R .
C101 C 0.0821(8) 0.1901(5) 1.0335(6) 0.0714(15) Uani 1 d . .
C102 C 0.0150(7) 0.0969(5) 0.9585(5) 0.0750(13) Uani 1 d . .
H102 H -0.0653(7) 0.0452(5) 0.9862(5) 0.090 Uiso 1 calc R .
C103 C 0.0594(7) 0.0754(5) 0.8450(5) 0.0759(14) Uani 1 d . .
C104 C -0.0285(11) -0.0280(7) 0.7741(7) 0.112(2) Uani 1 d . .
H10D H 0.0136(11) -0.0328(7) 0.6981(7) 0.168 Uiso 1 calc R .
H10E H -0.1380(11) -0.0055(7) 0.7673(7) 0.168 Uiso 1 calc R .
H10F H -0.0167(11) -0.1114(7) 0.8119(7) 0.168 Uiso 1 calc R .
C200 C 0.3649(9) 0.7025(5) 0.9599(7) 0.092(2) Uani 1 d . .
H20A H 0.4675(9) 0.6749(5) 0.9875(7) 0.138 Uiso 1 calc R .
H20B H 0.3067(9) 0.7343(5) 1.0238(7) 0.138 Uiso 1 calc R .
H20C H 0.3750(9) 0.7710(5) 0.9036(7) 0.138 Uiso 1 calc R .
C201 C 0.2788(6) 0.5879(5) 0.9042(4) 0.0664(11) Uani 1 d . .
C202 C 0.1272(7) 0.6075(5) 0.8583(5) 0.0748(13) Uani 1 d . .
H202 H 0.0867(7) 0.6919(5) 0.8631(5) 0.090 Uiso 1 calc R .
C203 C 0.0299(6) 0.5132(5) 0.8060(4) 0.0669(12) Uani 1 d . .
C204 C -0.1345(7) 0.5550(7) 0.7622(6) 0.096(2) Uani 1 d . .
H20D H -0.1887(7) 0.4811(7) 0.7282(6) 0.144 Uiso 1 calc R .
H20E H -0.1257(7) 0.6226(7) 0.7048(6) 0.144 Uiso 1 calc R .
H20F H -0.1922(7) 0.5877(7) 0.8260(6) 0.144 Uiso 1 calc R .
C300 C 0.4263(12) 0.4517(9) 0.6574(8) 0.122(3) Uani 1 d . .
H30G H 0.4881(12) 0.4820(9) 0.7235(8) 0.183 Uiso 1 calc R .
H30H H 0.3391(12) 0.5099(9) 0.6429(8) 0.183 Uiso 1 calc R .
H30I H 0.4903(12) 0.4495(9) 0.5906(8) 0.183 Uiso 1 calc R .
C301 C 0.2744(13) 0.2671(13) 0.5873(6) 0.146(4) Uani 1 d . .
H30L H 0.2407(13) 0.1814(13) 0.6098(6) 0.219 Uiso 1 calc R .
H30M H 0.3351(13) 0.2605(13) 0.5190(6) 0.219 Uiso 1 calc R .
H30N H 0.1841(13) 0.3214(13) 0.5711(6) 0.219 Uiso 1 calc R .
C302 C 0.5114(15) 0.2321(15) 0.6925(9) 0.145(4) Uani 1 d . .
H30O H 0.4764(15) 0.1430(15) 0.6781(9) 0.175 Uiso 1 calc R .
H30P H 0.5852(15) 0.2544(15) 0.6335(9) 0.175 Uiso 1 calc R .
C303 C 0.5905(10) 0.2370(12) 0.8021(9) 0.128(3) Uani 1 d . .
H30J H 0.6394(10) 0.3224(12) 0.8116(9) 0.154 Uiso 1 calc R .
H30K H 0.6738(10) 0.1721(12) 0.8041(9) 0.154 Uiso 1 calc R .
C304 C 0.4726(11) 0.0735(7) 0.9215(7) 0.103(2) Uani 1 d . .
H30A H 0.4061(11) 0.0609(7) 0.9860(7) 0.154 Uiso 1 calc R .
H30B H 0.5741(11) 0.0356(7) 0.9392(7) 0.154 Uiso 1 calc R .
H30C H 0.4261(11) 0.0319(7) 0.8538(7) 0.154 Uiso 1 calc R .
C305 C 0.5625(10) 0.2723(9) 1.0045(9) 0.123(3) Uani 1 d . .
H30D H 0.4964(10) 0.2570(9) 1.0688(9) 0.184 Uiso 1 calc R .
H30E H 0.5747(10) 0.3648(9) 0.9932(9) 0.184 Uiso 1 calc R .
H30F H 0.6638(10) 0.2333(9) 1.0204(9) 0.184 Uiso 1 calc R .

loop_
_atom_type_symbol
_atom_type_description
_atom_type_scat_dispersion_real
_atom_type_scat_dispersion_imag
_atom_type_scat_source
C C 0.0033 0.0016 'International Tables Vol C Tables 4.2.6.8 and 6.1.1.4'
H H 0.0000 0.0000 'International Tables Vol C Tables 4.2.6.8 and 6.1.1.4'
N N 0.0061 0.0033 'International Tables Vol C Tables 4.2.6.8 and 6.1.1.4'
O O 0.0106 0.0060 'International Tables Vol C Tables 4.2.6.8 and 6.1.1.4'
Ni Ni 0.3393 1.1124 'International Tables Vol C Tables 4.2.6.8 and 6.1.1.4'

loop_
_geom_angle_atom_site_label_1
_geom_angle_atom_site_label_2
_geom_angle_atom_site_label_3
_geom_angle
_geom_angle_site_symmetry_1
_geom_angle_site_symmetry_3
_geom_angle_publ_flag
O1 Ni O4 93.1(2) . . ?
O1 Ni O2 89.0(2) . . ?
O4 Ni O2 86.9(2) . . ?
O1 Ni O3 89.6(2) . . ?
O4 Ni O3 90.04(14) . . ?
O2 Ni O3 176.6(2) . . ?
O1 Ni N1 174.3(3) . . ?
O4 Ni N1 92.0(2) . . ?
O2 Ni N1 88.6(2) . . ?
O3 Ni N1 93.0(2) . . ?
O1 Ni N2 91.1(2) . . ?
O4 Ni N2 175.8(2) . . ?
O2 Ni N2 93.6(2) . . ?
O3 Ni N2 89.5(2) . . ?
N1 Ni N2 83.9(2) . . ?
C101 O1 Ni 125.4(4) . . ?
C300 N1 C301 115.0(8) . . ?
C300 N1 C302 107.7(9) . . ?
C301 N1 C302 104.1(9) . . ?
C300 N1 Ni 113.1(5) . . ?
C301 N1 Ni 113.4(5) . . ?
C302 N1 Ni 102.0(5) . . ?
C103 O2 Ni 125.3(3) . . ?
C303 N2 C305 109.4(8) . . ?
C303 N2 C304 111.1(7) . . ?
C305 N2 C304 107.3(6) . . ?
C303 N2 Ni 105.0(4) . . ?
C305 N2 Ni 112.3(4) . . ?
C304 N2 Ni 111.8(5) . . ?
C201 O3 Ni 125.9(3) . . ?
C203 O4 Ni 125.6(3) . . ?
O1 C101 C102 126.6(6) . . ?
O1 C101 C100 115.6(5) . . ?
C102 C101 C100 117.7(6) . . ?
C101 C102 C103 124.8(5) . . ?
O2 C103 C102 125.8(5) . . ?
O2 C103 C104 116.2(5) . . ?
C102 C103 C104 118.0(6) . . ?
O3 C201 C202 125.7(5) . . ?
O3 C201 C200 115.7(5) . . ?
C202 C201 C200 118.5(5) . . ?
C201 C202 C203 126.3(5) . . ?
O4 C203 C202 126.1(5) . . ?
O4 C203 C204 115.9(5) . . ?
C202 C203 C204 118.0(5) . . ?
C303 C302 N1 114.4(9) . . ?
C302 C303 N2 114.3(8) . . ?

loop_
_geom_bond_atom_site_label_1
_geom_bond_atom_site_label_2
_geom_bond_distance
_geom_bond_site_symmetry_2
_geom_bond_publ_flag
Ni O1 2.029(4) . ?
Ni O4 2.030(4) . ?
Ni O2 2.030(4) . ?
Ni O3 2.037(4) . ?
Ni N1 2.180(6) . ?
Ni N2 2.187(5) . ?
O1 C101 1.246(8) . ?
N1 C300 1.421(10) . ?
N1 C301 1.432(10) . ?
N1 C302 1.533(13) . ?
O2 C103 1.247(7) . ?
N2 C303 1.454(10) . ?
N2 C305 1.462(10) . ?
N2 C304 1.466(8) . ?
O3 C201 1.253(6) . ?
O4 C203 1.257(7) . ?
C100 C101 1.527(10) . ?
C101 C102 1.393(8) . ?
C102 C103 1.393(9) . ?
C103 C104 1.515(8) . ?
C200 C201 1.509(8) . ?
C201 C202 1.389(8) . ?
C202 C203 1.392(8) . ?
C203 C204 1.529(8) . ?
C302 C303 1.408(14) . ?
